data_7702502
loop_
_publ_author_name
'Werndrup, Pia'
'Kessler, Vadim G.'

_publ_section_title
;
 Interaction of Co(acac)2 and Ta(OMe)5: isolation and single crystal study
 of the products. MII2MV2(acac)2(OMe)12, MII&#x2005;=&#x2005;Co, Ni, Zn or
 Mg and MV&#x2005;=&#x2005;Ta or Nb: A new class of heterometallic
 heteroleptic alkoxide complexes
;
_journal_issue 5
_journal_name_full 'Journal of the Chemical Society, Dalton Transactions'
_journal_page_first 574
_journal_paper_doi 10.1039/b008526j
_journal_year 2001
_chemical_formula_sum 'C12 H22 Co O6'
_chemical_formula_weight 321.23
_space_group_IT_number 2
_space_group_name_Hall '-P 1'
_space_group_name_H-M_alt 'P -1'
_symmetry_cell_setting triclinic
_symmetry_space_group_name_H-M 'P -1'
_atom_sites_solution_hydrogens geom
_atom_sites_solution_primary direct
_atom_sites_solution_secondary difmap
_audit_creation_method SHELXL-97
_cell_angle_alpha 108.127(12)
_cell_angle_beta 90.263(12)
_cell_angle_gamma 105.385(13)
_cell_formula_units_Z 1
_cell_length_a 5.228(3)
_cell_length_b 8.553(6)
_cell_length_c 9.744(7)
_cell_measurement_reflns_used '999 (I>10 sigma(I)('
_cell_measurement_temperature 295(2)
_cell_measurement_theta_max 28.23
_cell_measurement_theta_min 2.21
_cell_volume 397.4(5)
_computing_cell_refinement 'Bruker SAINTPLUS'
_computing_data_collection 'Bruker SMART CCD 1k'
_computing_data_reduction 'Bruker SAINTPLUS'
_computing_molecular_graphics 'Bruker SHELXTL-NT'
_computing_publication_material 'Bruker SHELXTL-NT'
_computing_structure_refinement 'SHELXL-97 (Sheldrick, 1997)'
_computing_structure_solution 'SHELXS-97 (Sheldrick, 1990)'
_diffrn_ambient_temperature 295(2)
_diffrn_measured_fraction_theta_full 0.797
_diffrn_measured_fraction_theta_max 0.797
_diffrn_measurement_device_type 'Bruker SMART CCD 1k'
_diffrn_measurement_method 'Bruker SMART'
_diffrn_radiation_monochromator graphite
_diffrn_radiation_source 'fine-focus sealed tube'
_diffrn_radiation_type MoK\a
_diffrn_radiation_wavelength 0.71073
_diffrn_reflns_av_R_equivalents 0.0528
_diffrn_reflns_av_sigmaI/netI 0.0915
_diffrn_reflns_limit_h_max 6
_diffrn_reflns_limit_h_min -5
_diffrn_reflns_limit_k_max 11
_diffrn_reflns_limit_k_min -7
_diffrn_reflns_limit_l_max 10
_diffrn_reflns_limit_l_min -12
_diffrn_reflns_number 2022
_diffrn_reflns_theta_full 28.23
_diffrn_reflns_theta_max 28.23
_diffrn_reflns_theta_min 2.21
_exptl_absorpt_coefficient_mu 1.096
_exptl_absorpt_correction_T_max 0.8106
_exptl_absorpt_correction_T_min 0.5592
_exptl_absorpt_correction_type 'Bruker SADABS'
_exptl_crystal_colour purple
_exptl_crystal_density_diffrn 1.342
_exptl_crystal_density_meas ?
_exptl_crystal_density_method 'not measured'
_exptl_crystal_description prismatic
_exptl_crystal_F_000 169
_exptl_crystal_size_max 0.6
_exptl_crystal_size_mid 0.3
_exptl_crystal_size_min 0.2
_refine_diff_density_max 0.610
_refine_diff_density_min -0.368
_refine_diff_density_rms '0.092 Compound 5'
_refine_ls_extinction_method none
_refine_ls_goodness_of_fit_ref 0.900
_refine_ls_hydrogen_treatment mixed
_refine_ls_matrix_type full
_refine_ls_number_parameters 92
_refine_ls_number_reflns 1558
_refine_ls_number_restraints 0
_refine_ls_restrained_S_all 0.900
_refine_ls_R_factor_all 0.0783
_refine_ls_R_factor_gt 0.0552
_refine_ls_shift/su_max 0.009
_refine_ls_shift/su_mean 0.001
_refine_ls_structure_factor_coef Fsqd
_refine_ls_weighting_details 'calc w=1/[\s^2^(Fo^2^)+(0.0866P)^2^+0.0000P] where P=(Fo^2^+2Fc^2^)/3'
_refine_ls_weighting_scheme calc
_refine_ls_wR_factor_gt 0.1490
_refine_ls_wR_factor_ref 0.1528
_reflns_number_gt 926
_reflns_number_total 1558
_reflns_threshold_expression >2sigma(I)
_cod_data_source_file b008526j.txt
_cod_data_source_block comeo
_cod_depositor_comments
;
The following automatic conversions were performed:

data item '_exptl_crystal_density_meas' value 'not measured' was
changed to '?' -- the value is perceived as not measured.

Automatic conversion script
Id: cif_fix_values 6909 2019-04-08 15:41:33Z antanas 
;
_cod_original_sg_symbol_H-M P-1
_cod_database_code 7702502

loop_
_symmetry_equiv_pos_as_xyz
'x, y, z'
'-x, -y, -z'

loop_
_atom_site_label
_atom_site_type_symbol
_atom_site_fract_x
_atom_site_fract_y
_atom_site_fract_z
_atom_site_U_iso_or_equiv
_atom_site_adp_type
_atom_site_occupancy
_atom_site_symmetry_multiplicity
_atom_site_calc_flag
_atom_site_refinement_flags
Co1 Co 0.5000 0.5000 0.5000 0.0522(4) Uani 1 2 d S
O2 O 0.1799(5) 0.2915(5) 0.4168(3) 0.0618(9) Uani 1 1 d .
O3 O 0.2788(6) 0.6635(5) 0.4619(4) 0.0734(11) Uani 1 1 d .
C4 C 0.1578(8) 0.1816(6) 0.2914(6) 0.0581(13) Uani 1 1 d .
C3 C 0.3279(9) 0.1950(7) 0.1864(5) 0.0641(13) Uani 1 1 d .
H3A H 0.2911 0.1025 0.1008 0.077 Uiso 1 1 calc R
C6 C 0.3028(12) 0.7366(10) 0.3524(7) 0.103(2) Uani 1 1 d .
H6A H 0.1792 0.8038 0.3614 0.155 Uiso 1 1 calc R
H6B H 0.2647 0.6479 0.2599 0.155 Uiso 1 1 calc R
H6C H 0.4811 0.8089 0.3601 0.155 Uiso 1 1 calc R
O1 O 0.6382(6) 0.4619(5) 0.3033(4) 0.0610(9) Uani 1 1 d .
C2 C 0.5511(9) 0.3320(7) 0.1931(5) 0.0583(13) Uani 1 1 d .
C1 C 0.7002(12) 0.3250(8) 0.0609(6) 0.0869(18) Uani 1 1 d .
H1A H 0.8467 0.4268 0.0810 0.130 Uiso 1 1 calc R
H1B H 0.5826 0.3174 -0.0183 0.130 Uiso 1 1 calc R
H1C H 0.7668 0.2263 0.0355 0.130 Uiso 1 1 calc R
C5 C -0.0817(9) 0.0233(7) 0.2591(6) 0.0769(16) Uani 1 1 d .
H5A H -0.1827 0.0324 0.3418 0.115 Uiso 1 1 calc R
H5B H -0.0207 -0.0774 0.2382 0.115 Uiso 1 1 calc R
H5C H -0.1922 0.0153 0.1768 0.115 Uiso 1 1 calc R
H1 H 0.148(13) 0.682(9) 0.513(7) 0.12(2) Uiso 1 1 d .

loop_
_atom_site_aniso_label
_atom_site_aniso_U_11
_atom_site_aniso_U_22
_atom_site_aniso_U_33
_atom_site_aniso_U_23
_atom_site_aniso_U_13
_atom_site_aniso_U_12
Co1 0.0359(4) 0.0665(7) 0.0440(6) 0.0083(5) 0.0071(3) 0.0088(4)
O2 0.0405(15) 0.077(2) 0.053(2) 0.008(2) 0.0087(13) 0.0066(15)
O3 0.0506(19) 0.109(3) 0.079(3) 0.048(2) 0.0273(17) 0.033(2)
C4 0.046(2) 0.060(3) 0.061(3) 0.007(3) -0.005(2) 0.018(2)
C3 0.060(3) 0.071(4) 0.050(3) 0.003(3) 0.005(2) 0.019(3)
C6 0.098(4) 0.131(6) 0.118(6) 0.074(5) 0.053(4) 0.054(4)
O1 0.0529(17) 0.071(2) 0.050(2) 0.013(2) 0.0159(14) 0.0092(16)
C2 0.056(3) 0.078(4) 0.045(3) 0.019(3) 0.010(2) 0.027(3)
C1 0.098(4) 0.103(5) 0.060(4) 0.021(4) 0.035(3) 0.035(4)
C5 0.059(3) 0.067(4) 0.088(4) 0.011(3) -0.002(3) 0.006(3)

loop_
_atom_type_symbol
_atom_type_description
_atom_type_scat_dispersion_real
_atom_type_scat_dispersion_imag
_atom_type_scat_source
C C 0.0033 0.0016 'International Tables Vol C Tables 4.2.6.8 and 6.1.1.4'
H H 0.0000 0.0000 'International Tables Vol C Tables 4.2.6.8 and 6.1.1.4'
O O 0.0106 0.0060 'International Tables Vol C Tables 4.2.6.8 and 6.1.1.4'
Co Co 0.3494 0.9721 'International Tables Vol C Tables 4.2.6.8 and 6.1.1.4'

loop_
_geom_angle_atom_site_label_1
_geom_angle_atom_site_label_2
_geom_angle_atom_site_label_3
_geom_angle
_geom_angle_site_symmetry_1
_geom_angle_site_symmetry_3
O1 Co1 O1 180.000(1) . 2_666
O1 Co1 O2 90.47(13) . .
O1 Co1 O2 89.53(13) 2_666 .
O1 Co1 O2 89.53(13) . 2_666
O1 Co1 O2 90.47(13) 2_666 2_666
O2 Co1 O2 180.0(2) . 2_666
O1 Co1 O3 87.87(14) . 2_666
O1 Co1 O3 92.13(14) 2_666 2_666
O2 Co1 O3 89.41(15) . 2_666
O2 Co1 O3 90.59(15) 2_666 2_666
O1 Co1 O3 92.13(14) . .
O1 Co1 O3 87.87(14) 2_666 .
O2 Co1 O3 90.59(15) . .
O2 Co1 O3 89.41(15) 2_666 .
O3 Co1 O3 180.0(2) 2_666 .
C4 O2 Co1 124.4(3) . .
C6 O3 Co1 127.3(3) . .
O2 C4 C3 125.6(4) . .
O2 C4 C5 115.5(4) . .
C3 C4 C5 118.9(5) . .
C4 C3 C2 127.5(5) . .
C2 O1 Co1 126.2(3) . .
O1 C2 C3 124.5(4) . .
O1 C2 C1 116.9(5) . .
C3 C2 C1 118.6(5) . .

loop_
_geom_bond_atom_site_label_1
_geom_bond_atom_site_label_2
_geom_bond_distance
_geom_bond_site_symmetry_2
Co1 O1 2.013(3) .
Co1 O1 2.013(3) 2_666
Co1 O2 2.036(3) .
Co1 O2 2.036(3) 2_666
Co1 O3 2.147(4) 2_666
Co1 O3 2.147(4) .
O2 C4 1.271(6) .
O3 C6 1.385(7) .
C4 C3 1.371(6) .
C4 C5 1.527(6) .
C3 C2 1.402(7) .
O1 C2 1.256(6) .
C2 C1 1.502(6) .
